data_7150200
loop_
_publ_author_name
'O'Leary, Jane'
'Formosa, Xavier'
'Skranc, Wolfgang'
'Wallis, John D.'

_publ_section_title
;
 Structural studies of peri-interactions and bond formation between
 electron-rich atomic centres and N-phenylcarboxamides or nitroalkenyl
 groups.
;
_journal_issue 18
_journal_name_full 'Organic &amp; biomolecular chemistry'
_journal_page_first 3273
_journal_page_last 3283
_journal_paper_doi 10.1039/b506045a
_journal_volume 3
_journal_year 2005
_chemical_formula_sum 'C19 H18 N2 O'
_chemical_formula_weight 290.35
_chemical_melting_point 466
_chemical_name_systematic
;
8-(Dimethylamino)-N-phenyl-1-naphthamide
;
_space_group_IT_number 14
_symmetry_cell_setting monoclinic
_symmetry_space_group_name_Hall '-P 2ybc'
_symmetry_space_group_name_H-M 'P 1 21/c 1'
_atom_sites_solution_hydrogens difmap
_atom_sites_solution_primary direct
_atom_sites_solution_secondary difmap
_audit_creation_method SHELXL-97
_cell_angle_alpha 90.00
_cell_angle_beta 91.3607(12)
_cell_angle_gamma 90.00
_cell_formula_units_Z 4
_cell_length_a 9.3770(2)
_cell_length_b 9.7055(2)
_cell_length_c 16.7953(3)
_cell_measurement_reflns_used 16763
_cell_measurement_temperature 293(2)
_cell_measurement_theta_max 27.57
_cell_measurement_theta_min 3.21
_cell_volume 1528.08(5)
_computing_cell_refinement
;
DENZO (Otwinowski & Minor, 1997
& COLLECT (R.W.W. Hooft, 1998)
;
_computing_data_collection 'COLLECT (R.W.W. Hooft, 1998)'
_computing_data_reduction
;
DENZO (Otwinowski & Minor, 1997
& COLLECT (R.W.W. Hooft, 1998)
;
_computing_structure_refinement 'SHELXL-97 (Sheldrick, 1997)'
_computing_structure_solution 'SHELXS-97 (Sheldrick, 1990)'
_diffrn_ambient_temperature 120(2)
_diffrn_detector_area_resol_mean 9.091
_diffrn_measured_fraction_theta_full 0.991
_diffrn_measured_fraction_theta_max 0.991
_diffrn_measurement_device_type 'Bruker-Nonius 95mm CCD camera on\k-goniostat'
_diffrn_measurement_method '\f & \w scans'
_diffrn_radiation_monochromator graphite
_diffrn_radiation_source 'Bruker-Nonius FR591 rotating anode'
_diffrn_radiation_type MoK\a
_diffrn_radiation_wavelength 0.71073
_diffrn_reflns_av_R_equivalents 0.0308
_diffrn_reflns_av_sigmaI/netI 0.0267
_diffrn_reflns_limit_h_max 12
_diffrn_reflns_limit_h_min -12
_diffrn_reflns_limit_k_max 12
_diffrn_reflns_limit_k_min -12
_diffrn_reflns_limit_l_max 21
_diffrn_reflns_limit_l_min -21
_diffrn_reflns_number 16763
_diffrn_reflns_theta_full 27.57
_diffrn_reflns_theta_max 27.57
_diffrn_reflns_theta_min 3.21
_exptl_absorpt_coefficient_mu 0.079
_exptl_absorpt_correction_T_max 1.00
_exptl_absorpt_correction_T_min 0.88
_exptl_absorpt_correction_type multi-scan
_exptl_crystal_colour colourless
_exptl_crystal_density_diffrn 1.262
_exptl_crystal_density_method 'not measured'
_exptl_crystal_description block
_exptl_crystal_F_000 616
_exptl_crystal_size_max 0.48
_exptl_crystal_size_mid 0.28
_exptl_crystal_size_min 0.24
_refine_diff_density_max 0.298
_refine_diff_density_min -0.418
_refine_diff_density_rms 0.151
_refine_ls_extinction_method none
_refine_ls_goodness_of_fit_ref 1.080
_refine_ls_hydrogen_treatment refall
_refine_ls_matrix_type full
_refine_ls_number_parameters 271
_refine_ls_number_reflns 3504
_refine_ls_number_restraints 0
_refine_ls_restrained_S_all 1.080
_refine_ls_R_factor_all 0.0567
_refine_ls_R_factor_gt 0.0449
_refine_ls_shift/su_max 0.008
_refine_ls_shift/su_mean 0.003
_refine_ls_structure_factor_coef Fsqd
_refine_ls_weighting_details 'calc w=1/[\s^2^(Fo^2^)+(0.0819P)^2^+0.1221P] where P=(Fo^2^+2Fc^2^)/3'
_refine_ls_weighting_scheme calc
_refine_ls_wR_factor_gt 0.1189
_refine_ls_wR_factor_ref 0.1259
_reflns_number_gt 2884
_reflns_number_total 3504
_reflns_threshold_expression >2sigma(I)
_cod_data_source_file b506045a.txt
_cod_data_source_block dimethylamino-N-phenylamide
_cod_original_sg_symbol_H-M P2(1)/c
_cod_database_code 7150200

loop_
_symmetry_equiv_pos_as_xyz
'x, y, z'
'x, -y+1/2, z+1/2'
'-x, -y, -z'
'-x, y-1/2, -z-1/2'

loop_
_atom_site_label
_atom_site_type_symbol
_atom_site_fract_x
_atom_site_fract_y
_atom_site_fract_z
_atom_site_U_iso_or_equiv
_atom_site_adp_type
_atom_site_occupancy
_atom_site_symmetry_multiplicity
_atom_site_calc_flag
_atom_site_refinement_flags
_atom_site_disorder_assembly
_atom_site_disorder_group
O1 O 0.47133(8) 0.09799(8) 0.73147(5) 0.0214(2) Uani 1 1 d . . .
N1 N 0.36441(10) 0.19723(10) 0.88974(6) 0.0229(2) Uani 1 1 d . . .
N2 N 0.40517(10) 0.32564(10) 0.72657(6) 0.0188(2) Uani 1 1 d . . .
C1 C 0.48153(12) 0.26326(12) 0.93067(7) 0.0200(3) Uani 1 1 d . . .
C2 C 0.47779(14) 0.30084(13) 1.00954(7) 0.0271(3) Uani 1 1 d . . .
C3 C 0.59833(15) 0.35927(14) 1.04832(7) 0.0300(3) Uani 1 1 d . . .
C4 C 0.72294(14) 0.37368(13) 1.00891(7) 0.0274(3) Uani 1 1 d . . .
C5 C 0.86048(13) 0.35147(12) 0.88567(8) 0.0248(3) Uani 1 1 d . . .
C6 C 0.86609(13) 0.32393(12) 0.80613(8) 0.0248(3) Uani 1 1 d . . .
C7 C 0.74123(12) 0.28176(12) 0.76413(7) 0.0214(3) Uani 1 1 d . . .
C8 C 0.61478(12) 0.26349(11) 0.80269(6) 0.0175(2) Uani 1 1 d . . .
C9 C 0.60718(11) 0.28725(11) 0.88630(6) 0.0181(3) Uani 1 1 d . . .
C10 C 0.73175(12) 0.33747(11) 0.92737(7) 0.0211(3) Uani 1 1 d . . .
C11 C 0.48729(11) 0.21861(11) 0.75281(6) 0.0176(2) Uani 1 1 d . . .
C12 C 0.27386(11) 0.31923(11) 0.68350(6) 0.0177(2) Uani 1 1 d . . .
C13 C 0.22186(13) 0.44150(12) 0.65048(7) 0.0248(3) Uani 1 1 d . . .
C14 C 0.09179(13) 0.44451(13) 0.60916(8) 0.0270(3) Uani 1 1 d . . .
C15 C 0.01219(13) 0.32521(12) 0.60014(7) 0.0254(3) Uani 1 1 d . . .
C16 C 0.06383(13) 0.20375(13) 0.63294(8) 0.0275(3) Uani 1 1 d . . .
C17 C 0.19423(13) 0.19877(12) 0.67448(7) 0.0243(3) Uani 1 1 d . . .
C18 C 0.22663(14) 0.26339(17) 0.89953(9) 0.0357(3) Uani 1 1 d . . .
C19 C 0.35863(16) 0.04948(14) 0.90643(9) 0.0331(3) Uani 1 1 d . . .
HN2 H 0.4359(14) 0.4121(15) 0.7392(8) 0.024(3) Uiso 1 1 d . . .
H2 H 0.3913(17) 0.2850(16) 1.0411(9) 0.037(4) Uiso 1 1 d . . .
H3 H 0.5892(16) 0.3867(16) 1.1033(10) 0.042(4) Uiso 1 1 d . . .
H4 H 0.8064(15) 0.4166(15) 1.0351(9) 0.028(4) Uiso 1 1 d . . .
H5 H 0.9491(16) 0.3844(15) 0.9172(9) 0.033(4) Uiso 1 1 d . . .
H6 H 0.9552(16) 0.3348(14) 0.7763(9) 0.028(4) Uiso 1 1 d . . .
H7 H 0.7477(14) 0.2679(14) 0.7055(8) 0.025(3) Uiso 1 1 d . . .
H13 H 0.2783(15) 0.5268(16) 0.6559(8) 0.031(4) Uiso 1 1 d . . .
H14 H 0.0565(16) 0.5319(17) 0.5877(9) 0.039(4) Uiso 1 1 d . . .
H15 H -0.0819(17) 0.3238(14) 0.5713(9) 0.034(4) Uiso 1 1 d . . .
H16 H 0.0084(16) 0.1158(16) 0.6279(9) 0.034(4) Uiso 1 1 d . . .
H17 H 0.2289(15) 0.1146(16) 0.6962(9) 0.032(4) Uiso 1 1 d . . .
H18A H 0.2312(15) 0.3634(17) 0.8841(9) 0.033(4) Uiso 1 1 d . . .
H18B H 0.1569(17) 0.2151(16) 0.8618(9) 0.036(4) Uiso 1 1 d . . .
H18C H 0.1936(17) 0.2628(19) 0.9562(11) 0.048(5) Uiso 1 1 d . . .
H19A H 0.3311(16) 0.0299(17) 0.9627(10) 0.043(4) Uiso 1 1 d . . .
H19B H 0.2836(17) 0.0079(18) 0.8685(9) 0.044(4) Uiso 1 1 d . . .
H19C H 0.4540(17) 0.0061(16) 0.8979(9) 0.036(4) Uiso 1 1 d . . .

loop_
_atom_site_aniso_label
_atom_site_aniso_U_11
_atom_site_aniso_U_22
_atom_site_aniso_U_33
_atom_site_aniso_U_23
_atom_site_aniso_U_13
_atom_site_aniso_U_12
O1 0.0231(4) 0.0173(4) 0.0238(4) -0.0021(3) -0.0010(3) 0.0013(3)
N1 0.0183(5) 0.0243(5) 0.0262(5) -0.0006(4) 0.0031(4) -0.0003(4)
N2 0.0174(5) 0.0165(5) 0.0222(5) -0.0007(3) -0.0033(4) -0.0012(4)
C1 0.0210(6) 0.0185(5) 0.0203(5) 0.0020(4) -0.0003(4) 0.0043(4)
C2 0.0315(7) 0.0286(7) 0.0213(6) 0.0032(5) 0.0047(5) 0.0054(5)
C3 0.0423(8) 0.0306(7) 0.0168(6) -0.0013(5) -0.0043(5) 0.0090(6)
C4 0.0328(7) 0.0241(6) 0.0247(6) -0.0023(5) -0.0101(5) 0.0060(5)
C5 0.0197(6) 0.0206(6) 0.0336(7) 0.0009(5) -0.0073(5) 0.0011(4)
C6 0.0165(6) 0.0252(6) 0.0329(7) 0.0031(5) 0.0020(5) 0.0005(5)
C7 0.0199(6) 0.0217(6) 0.0226(6) 0.0015(4) 0.0016(5) 0.0012(4)
C8 0.0174(5) 0.0143(5) 0.0208(5) 0.0010(4) -0.0012(4) 0.0024(4)
C9 0.0194(6) 0.0144(5) 0.0203(6) 0.0000(4) -0.0013(4) 0.0038(4)
C10 0.0214(6) 0.0175(5) 0.0242(6) 0.0010(4) -0.0061(5) 0.0041(4)
C11 0.0172(5) 0.0186(6) 0.0169(5) 0.0002(4) 0.0030(4) -0.0001(4)
C12 0.0166(5) 0.0202(6) 0.0164(5) -0.0017(4) -0.0004(4) -0.0003(4)
C13 0.0233(6) 0.0180(6) 0.0328(7) 0.0002(5) -0.0046(5) -0.0015(5)
C14 0.0254(6) 0.0227(6) 0.0326(7) 0.0027(5) -0.0062(5) 0.0043(5)
C15 0.0204(6) 0.0281(6) 0.0274(6) -0.0036(5) -0.0046(5) 0.0019(5)
C16 0.0239(6) 0.0222(6) 0.0360(7) -0.0023(5) -0.0067(5) -0.0033(5)
C17 0.0229(6) 0.0186(6) 0.0312(7) 0.0017(4) -0.0049(5) -0.0007(5)
C18 0.0202(7) 0.0456(9) 0.0414(8) -0.0067(7) 0.0035(6) 0.0055(6)
C19 0.0370(8) 0.0268(7) 0.0357(8) 0.0036(5) 0.0045(6) -0.0069(6)

loop_
_atom_type_symbol
_atom_type_description
_atom_type_scat_dispersion_real
_atom_type_scat_dispersion_imag
_atom_type_scat_source
C C 0.0033 0.0016 'International Tables Vol C Tables 4.2.6.8 and 6.1.1.4'
H H 0.0000 0.0000 'International Tables Vol C Tables 4.2.6.8 and 6.1.1.4'
N N 0.0061 0.0033 'International Tables Vol C Tables 4.2.6.8 and 6.1.1.4'
O O 0.0106 0.0060 'International Tables Vol C Tables 4.2.6.8 and 6.1.1.4'

loop_
_geom_angle_atom_site_label_1
_geom_angle_atom_site_label_2
_geom_angle_atom_site_label_3
_geom_angle
_geom_angle_site_symmetry_1
_geom_angle_site_symmetry_3
_geom_angle_publ_flag
C1 N1 C18 114.88(10) . . ?
C1 N1 C19 112.21(10) . . ?
C18 N1 C19 111.96(11) . . ?
C11 N2 C12 127.68(10) . . ?
C2 C1 C9 119.97(11) . . ?
C2 C1 N1 122.95(11) . . ?
C9 C1 N1 117.06(10) . . ?
C1 C2 C3 120.87(12) . . ?
C4 C3 C2 120.24(11) . . ?
C3 C4 C10 120.90(11) . . ?
C6 C5 C10 121.22(11) . . ?
C5 C6 C7 119.65(11) . . ?
C8 C7 C6 121.02(11) . . ?
C7 C8 C9 120.42(10) . . ?
C7 C8 C11 117.16(10) . . ?
C9 C8 C11 122.42(10) . . ?
C8 C9 C1 123.26(10) . . ?
C8 C9 C10 118.11(10) . . ?
C1 C9 C10 118.62(10) . . ?
C5 C10 C4 121.57(11) . . ?
C5 C10 C9 119.39(10) . . ?
C4 C10 C9 119.03(11) . . ?
O1 C11 N2 124.56(10) . . ?
O1 C11 C8 121.68(10) . . ?
N2 C11 C8 113.25(9) . . ?
C13 C12 C17 119.33(10) . . ?
C13 C12 N2 117.28(10) . . ?
C17 C12 N2 123.38(10) . . ?
C14 C13 C12 120.77(11) . . ?
C15 C14 C13 120.13(11) . . ?
C16 C15 C14 119.10(11) . . ?
C15 C16 C17 121.55(11) . . ?
C12 C17 C16 119.12(11) . . ?

loop_
_geom_bond_atom_site_label_1
_geom_bond_atom_site_label_2
_geom_bond_distance
_geom_bond_site_symmetry_2
_geom_bond_publ_flag
O1 C11 1.2325(13) . ?
N1 C1 1.4330(15) . ?
N1 C18 1.4555(16) . ?
N1 C19 1.4624(16) . ?
N2 C11 1.3602(14) . ?
N2 C12 1.4145(14) . ?
C1 C2 1.3752(17) . ?
C1 C9 1.4281(16) . ?
C2 C3 1.4101(19) . ?
C3 C4 1.364(2) . ?
C4 C10 1.4181(17) . ?
C5 C6 1.3646(19) . ?
C5 C10 1.4164(17) . ?
C6 C7 1.4131(16) . ?
C7 C8 1.3760(16) . ?
C8 C9 1.4264(15) . ?
C8 C11 1.5077(15) . ?
C9 C10 1.4282(16) . ?
C12 C13 1.3931(16) . ?
C12 C17 1.3935(16) . ?
C13 C14 1.3892(16) . ?
C14 C15 1.3840(17) . ?
C15 C16 1.3838(17) . ?
C16 C17 1.3942(17) . ?

loop_
_cod_related_entry_id
_cod_related_entry_database
_cod_related_entry_code
1 ChemSpider 9783738
